data_2008804
loop_
_publ_author_name
'Rybarczyk, Agnieszka J.'
'Olszak, Tomasz A.'
'Ma\/lecka, Magdalena'
'Nawrot-Modranka, Jolanta'

_publ_section_title
;
 X-ray investigations of benzopyran derivatives substituted at position
 3
;
_journal_issue 8
_journal_name_full 'Acta Crystallographica Section C'
_journal_page_first 1313
_journal_page_last 1315
_journal_paper_doi 10.1107/S0108270199004734
_journal_volume 55
_journal_year 1999
_chemical_formula_analytical 'C13 H15 N2 O5 P S'
_chemical_formula_moiety 'C13 H15 N2 O5 P S'
_chemical_formula_sum 'C13 H15 N2 O5 P S'
_chemical_formula_weight 342.30
_chemical_name_systematic
;
3-{[2-(dimethoxythiophosphoryl)-
2-methylhydrazino]carbonyl}-3,4-dihydro-2H-1-benzopyran-2,4-dione
;
_space_group_IT_number 2
_symmetry_cell_setting triclinic
_symmetry_space_group_name_Hall '-P 1'
_symmetry_space_group_name_H-M 'P -1'
_audit_creation_method SHELXL97
_cell_angle_alpha 101.53(2)
_cell_angle_beta 115.50(3)
_cell_angle_gamma 91.91(3)
_cell_formula_units_Z 2
_cell_length_a 7.666(3)
_cell_length_b 15.521(2)
_cell_length_c 7.470(2)
_cell_measurement_reflns_used 24
_cell_measurement_temperature 293(2)
_cell_measurement_theta_max 15.67
_cell_measurement_theta_min 10.86
_cell_volume 778.8(4)
_computing_cell_refinement 'MSC/AFC Diffractometer Control Software'
_computing_data_collection
;MSC/AFC Diffractometer Control Software (Molecular Structure Corporation,
 1989a)
;
_computing_data_reduction 'TEXSAN (Molecular Structure Corporation, 1989b)'
_computing_molecular_graphics 'ORTEX (McArdle, 1995)'
_computing_publication_material SHELXL97
_computing_structure_refinement 'SHELXL97 (Sheldrick, 1997)'
_computing_structure_solution 'SHELXS86 (Sheldrick, 1990)'
_diffrn_ambient_temperature 293(2)
_diffrn_measured_fraction_theta_full 0.997
_diffrn_measured_fraction_theta_max 0.997
_diffrn_measurement_device_type 'Rigaku AFC-5S'
_diffrn_measurement_method '2\q/\w scan'
_diffrn_radiation_monochromator graphite
_diffrn_radiation_source 'fine-focus sealed tube'
_diffrn_radiation_type MoK\a
_diffrn_radiation_wavelength 0.71073
_diffrn_reflns_av_R_equivalents 0.012
_diffrn_reflns_av_sigmaI/netI 0.018
_diffrn_reflns_limit_h_max 11
_diffrn_reflns_limit_h_min -11
_diffrn_reflns_limit_k_max 23
_diffrn_reflns_limit_k_min -23
_diffrn_reflns_limit_l_max 11
_diffrn_reflns_limit_l_min -11
_diffrn_reflns_number 11308
_diffrn_reflns_theta_full 32.57
_diffrn_reflns_theta_max 32.57
_diffrn_reflns_theta_min 3.74
_diffrn_standards_decay_% <2
_diffrn_standards_interval_count 150
_diffrn_standards_number 3
_exptl_absorpt_coefficient_mu 0.334
_exptl_absorpt_correction_T_max 0.914
_exptl_absorpt_correction_T_min 0.823
_exptl_absorpt_correction_type analytical
_exptl_absorpt_process_details '(de Meulenar & Tompa, 1965)'
_exptl_crystal_colour colourless
_exptl_crystal_density_diffrn 1.460
_exptl_crystal_density_method 'not measured'
_exptl_crystal_description plate
_exptl_crystal_F_000 356
_exptl_crystal_size_max 0.7
_exptl_crystal_size_mid 0.6
_exptl_crystal_size_min 0.3
_refine_diff_density_max 0.514
_refine_diff_density_min -0.531
_refine_ls_extinction_coef 0.093(7)
_refine_ls_extinction_method 'SHELXL97 (Sheldrick, 1997)'
_refine_ls_goodness_of_fit_ref 1.085
_refine_ls_hydrogen_treatment mixed
_refine_ls_matrix_type full
_refine_ls_number_parameters 261
_refine_ls_number_reflns 5654
_refine_ls_number_restraints 18
_refine_ls_restrained_S_all 1.087
_refine_ls_R_factor_all 0.045
_refine_ls_R_factor_gt 0.035
_refine_ls_shift/su_max 0.003
_refine_ls_shift/su_mean 0.000
_refine_ls_structure_factor_coef Fsqd
_refine_ls_weighting_details 'w = 1/[\s^2^(Fo^2^)+(0.0672P)^2^+0.0863P] where P=(Fo^2^+2Fc^2^)/3'
_refine_ls_weighting_scheme calc
_refine_ls_wR_factor_ref 0.119
_reflns_number_gt 4593
_reflns_number_total 5654
_reflns_threshold_expression I>2\s(I)
_cod_data_source_file na1410.cif
_cod_data_source_block II
_cod_depositor_comments
;
The following automatic conversions were performed:

'_refine_ls_weighting_scheme' value 'calc w =
1/[\s^2^(Fo^2^)+(0.0672P)^2^+0.0863P] where P=(Fo^2^+2Fc^2^)/3' was
changed to 'calc'. New tag '_refine_ls_weighting_details' was
created. The value of the new tag was set to 'w =
1/[\s^2^(Fo^2^)+(0.0672P)^2^+0.0863P] where P=(Fo^2^+2Fc^2^)/3'.

Automatic conversion script
Id: cif_fix_values 3143 2015-03-26 13:38:13Z robertas 
;
_cod_database_code 2008804

loop_
_symmetry_equiv_pos_as_xyz
'x, y, z'
'-x, -y, -z'

loop_
_atom_site_label
_atom_site_fract_x
_atom_site_fract_y
_atom_site_fract_z
_atom_site_U_iso_or_equiv
_atom_site_adp_type
_atom_site_calc_flag
_atom_site_refinement_flags
_atom_site_occupancy
_atom_site_disorder_assembly
_atom_site_disorder_group
_atom_site_type_symbol
P1 0.52996(4) 0.650631(18) 0.29385(4) 0.03468(9) Uani d . 1 . . P
S2 0.54863(7) 0.71081(3) 0.55231(6) 0.06044(12) Uani d . 1 . . S
O61 -0.26871(12) 0.87616(6) 0.14186(16) 0.0449(2) Uani d . 1 . . O
O11 0.45593(14) 0.54774(6) 0.22307(17) 0.0502(2) Uani d . 1 . . O
O13 0.72601(13) 0.64877(7) 0.27349(16) 0.0484(2) Uani d . 1 . . O
C64 0.12146(15) 0.92034(7) 0.20488(17) 0.03426(19) Uani d . 1 . . C
O641 0.28867(13) 0.94019(6) 0.23019(18) 0.0506(2) Uani d . 1 . . O
C70 0.00297(15) 0.98795(7) 0.23918(16) 0.03366(19) Uani d . 1 . . C
C63 0.02445(15) 0.82918(7) 0.14034(17) 0.03392(19) Uani d . 1 . . C
C69 -0.18566(15) 0.96386(7) 0.20880(17) 0.0360(2) Uani d . 1 . . C
N3 0.40411(16) 0.69622(7) 0.10391(16) 0.0426(2) Uani d . 1 . . N
O51 0.03115(16) 0.67352(6) 0.0554(2) 0.0619(3) Uani d . 1 . . O
C5 0.11637(17) 0.74855(7) 0.10441(19) 0.0389(2) Uani d . 1 . . C
N4 0.30115(15) 0.76523(7) 0.13184(18) 0.0420(2) Uani d . 1 . . N
C65 0.07708(19) 1.07850(8) 0.3071(2) 0.0428(2) Uani d . 1 . . C
C68 -0.30100(19) 1.02584(9) 0.2444(2) 0.0448(3) Uani d . 1 . . C
C67 -0.2231(2) 1.11439(9) 0.3118(2) 0.0502(3) Uani d . 1 . . C
C66 -0.0354(2) 1.14052(9) 0.3416(2) 0.0506(3) Uani d . 1 . . C
C62 -0.16041(16) 0.81414(8) 0.1132(2) 0.0406(2) Uani d . 1 . . C
H621 -0.229(2) 0.7562(11) 0.073(3) 0.047(4) Uiso d . 1 . . H
C12 0.2866(3) 0.51252(12) 0.2354(4) 0.0705(5) Uani d D 1 . . C
H121 0.276(4) 0.4525(8) 0.185(4) 0.106(8) Uiso d D 1 . . H
H122 0.175(3) 0.5385(15) 0.173(3) 0.105(8) Uiso d D 1 . . H
H123 0.314(4) 0.5244(18) 0.375(2) 0.122(11) Uiso d D 1 . . H
C31 0.3551(3) 0.65412(14) -0.1059(2) 0.0632(4) Uani d D 1 . . C
H311 0.424(3) 0.6059(10) -0.113(3) 0.075(6) Uiso d D 1 . . H
H312 0.347(3) 0.6929(13) -0.189(3) 0.094(7) Uiso d D 1 . . H
H313 0.227(2) 0.6233(13) -0.172(3) 0.093(8) Uiso d D 1 . . H
C14 0.8779(2) 0.60347(14) 0.3914(4) 0.0724(5) Uani d D 1 . . C
H141 0.846(3) 0.5431(8) 0.332(3) 0.096(8) Uiso d D 1 . . H
H142 0.891(4) 0.607(2) 0.524(2) 0.146(13) Uiso d D 1 . . H
H143 0.996(2) 0.6266(12) 0.403(3) 0.077(6) Uiso d D 1 . . H
H41 0.358(3) 0.8171(13) 0.166(3) 0.062(5) Uiso d . 1 . . H
H671 -0.293(3) 1.1576(14) 0.349(3) 0.073(6) Uiso d . 1 . . H
H651 0.199(3) 1.0929(13) 0.322(3) 0.069(6) Uiso d . 1 . . H
H681 -0.426(2) 1.0041(11) 0.225(3) 0.049(4) Uiso d . 1 . . H
H661 0.020(3) 1.2011(14) 0.383(3) 0.069(5) Uiso d . 1 . . H

loop_
_atom_site_aniso_label
_atom_site_aniso_U_11
_atom_site_aniso_U_22
_atom_site_aniso_U_33
_atom_site_aniso_U_12
_atom_site_aniso_U_13
_atom_site_aniso_U_23
P1 0.03483(14) 0.03304(14) 0.04313(16) 0.00673(9) 0.02218(11) 0.01236(10)
S2 0.0770(3) 0.0649(2) 0.04538(19) 0.01395(19) 0.03348(18) 0.01061(16)
O61 0.0321(4) 0.0391(4) 0.0670(6) 0.0026(3) 0.0253(4) 0.0125(4)
O11 0.0519(5) 0.0337(4) 0.0738(6) 0.0057(3) 0.0356(5) 0.0139(4)
O13 0.0375(4) 0.0534(5) 0.0677(6) 0.0143(4) 0.0302(4) 0.0260(4)
C64 0.0308(4) 0.0336(4) 0.0413(5) 0.0025(3) 0.0185(4) 0.0097(4)
O641 0.0365(4) 0.0396(4) 0.0806(7) -0.0009(3) 0.0339(4) 0.0076(4)
C70 0.0336(4) 0.0325(4) 0.0376(5) 0.0037(3) 0.0177(4) 0.0099(4)
C63 0.0315(4) 0.0316(4) 0.0415(5) 0.0035(3) 0.0181(4) 0.0108(4)
C69 0.0334(5) 0.0372(5) 0.0412(5) 0.0058(4) 0.0185(4) 0.0125(4)
N3 0.0468(5) 0.0432(5) 0.0445(5) 0.0189(4) 0.0239(4) 0.0142(4)
O51 0.0533(5) 0.0331(4) 0.1017(9) 0.0028(4) 0.0395(6) 0.0105(5)
C5 0.0380(5) 0.0334(5) 0.0478(6) 0.0066(4) 0.0205(4) 0.0118(4)
N4 0.0382(5) 0.0339(4) 0.0605(6) 0.0108(4) 0.0259(4) 0.0155(4)
C65 0.0438(6) 0.0343(5) 0.0511(6) 0.0016(4) 0.0229(5) 0.0086(4)
C68 0.0402(6) 0.0493(6) 0.0530(7) 0.0145(5) 0.0258(5) 0.0166(5)
C67 0.0583(7) 0.0453(6) 0.0553(7) 0.0207(6) 0.0309(6) 0.0147(5)
C66 0.0614(8) 0.0342(5) 0.0578(7) 0.0084(5) 0.0289(6) 0.0089(5)
C62 0.0341(5) 0.0343(5) 0.0551(6) 0.0015(4) 0.0213(5) 0.0113(4)
C12 0.0524(8) 0.0482(8) 0.1200(17) 0.0023(6) 0.0410(10) 0.0345(9)
C31 0.0717(10) 0.0805(11) 0.0446(7) 0.0309(9) 0.0299(7) 0.0174(7)
C14 0.0431(7) 0.0734(11) 0.1066(15) 0.0254(7) 0.0293(9) 0.0403(11)

loop_
_atom_type_symbol
_atom_type_description
_atom_type_scat_dispersion_real
_atom_type_scat_dispersion_imag
_atom_type_scat_source
C C 0.0033 0.0016 'International Tables Vol C Tables 4.2.6.8 and 6.1.1.4'
H H 0.0000 0.0000 'International Tables Vol C Tables 4.2.6.8 and 6.1.1.4'
N N 0.0061 0.0033 'International Tables Vol C Tables 4.2.6.8 and 6.1.1.4'
O O 0.0106 0.0060 'International Tables Vol C Tables 4.2.6.8 and 6.1.1.4'
S S 0.1246 0.1234 'International Tables Vol C Tables 4.2.6.8 and 6.1.1.4'
P P 0.1023 0.0942 'International Tables Vol C Tables 4.2.6.8 and 6.1.1.4'

loop_
_geom_angle_atom_site_label_1
_geom_angle_atom_site_label_2
_geom_angle_atom_site_label_3
_geom_angle
_geom_angle_publ_flag
O13 P1 O11 99.10(10) yes
O13 P1 N3 99.40(10) yes
O11 P1 N3 108.20(10) yes
O13 P1 S2 116.70(10) yes
O11 P1 S2 116.50(10) yes
N3 P1 S2 114.60(10) yes
C62 O61 C69 118.20(10) no
C12 O11 P1 121.30(10) yes
C14 O13 P1 121.10(10) yes
O641 C64 C63 123.90(10) no
O641 C64 C70 121.80(10) no
C63 C64 C70 114.30(10) no
C69 C70 C65 118.00(10) no
C69 C70 C64 120.70(10) no
C65 C70 C64 121.30(10) no
C62 C63 C64 119.50(10) no
C62 C63 C5 115.70(10) no
C64 C63 C5 124.80(10) no
O61 C69 C70 121.30(10) no
O61 C69 C68 116.20(10) no
C70 C69 C68 122.40(10) no
N4 N3 C31 115.70(10) yes
N4 N3 P1 120.40(10) yes
C31 N3 P1 122.20(10) yes
O51 C5 N4 122.90(10) yes
O51 C5 C63 122.50(10) yes
N4 C5 C63 114.60(10) yes
C5 N4 N3 120.70(10) yes
C5 N4 H41 122.0(10) no
N3 N4 H41 117.0(10) no
C66 C65 C70 120.30(10) no
C66 C65 H651 123.0(10) no
C70 C65 H651 116.0(10) no
C67 C68 C69 118.00(10) no
C67 C68 H681 124.0(10) no
C69 C68 H681 118.0(10) no
C68 C67 C66 120.80(10) no
C68 C67 H671 120.0(10) no
C66 C67 H671 119.0(10) no
C65 C66 C67 120.50(10) no
C65 C66 H661 117.0(10) no
C67 C66 H661 122.0(10) no
O61 C62 C63 125.80(10) no
O61 C62 H621 111.0(10) no
C63 C62 H621 123.0(10) no
O11 C12 H121 103(2) no
O11 C12 H122 115(2) no
H121 C12 H122 116(2) no
O11 C12 H123 108(2) no
H121 C12 H123 110(2) no
H122 C12 H123 105(2) no
N3 C31 H311 111.0(10) no
N3 C31 H312 115(2) no
H311 C31 H312 118(2) no
N3 C31 H313 110(2) no
H311 C31 H313 99(2) no
H312 C31 H313 102(2) no
O13 C14 H141 109(2) no
O13 C14 H142 114(2) no
H141 C14 H142 103(2) no
O13 C14 H143 110.0(10) no
H141 C14 H143 113(2) no
H142 C14 H143 109(2) no

loop_
_geom_bond_atom_site_label_1
_geom_bond_atom_site_label_2
_geom_bond_site_symmetry_2
_geom_bond_distance
_geom_bond_publ_flag
P1 O13 . 1.5750(10) yes
P1 O11 . 1.5700(10) yes
P1 N3 . 1.6470(10) yes
P1 S2 . 1.9110(10) yes
O61 C62 . 1.336(2) no
O61 C69 . 1.3800(10) no
O11 C12 . 1.438(2) yes
O13 C14 . 1.430(2) no
C64 O641 . 1.2310(10) no
C64 C63 . 1.462(2) no
C64 C70 . 1.466(2) no
C70 C69 . 1.390(2) no
C70 C65 . 1.403(2) no
C63 C62 . 1.348(2) no
C63 C5 . 1.491(2) yes
C69 C68 . 1.391(2) no
N3 N4 . 1.3860(10) yes
N3 C31 . 1.446(2) yes
O51 C5 . 1.221(2) yes
C5 N4 . 1.350(2) yes
N4 H41 . 0.84(2) no
C65 C66 . 1.373(2) no
C65 H651 . 0.91(2) no
C68 C67 . 1.382(2) no
C68 H681 . 0.95(2) no
C67 C66 . 1.391(2) no
C67 H671 . 0.94(2) no
C66 H661 . 0.95(2) no
C62 H621 . 0.95(2) no
C12 H121 . 0.920(10) no
C12 H122 . 0.930(10) no
C12 H123 . 0.950(10) no
C31 H311 . 0.940(10) no
C31 H312 . 0.930(10) no
C31 H313 . 0.950(10) no
C14 H141 . 0.930(10) no
C14 H142 . 0.940(10) no
C14 H143 . 0.920(10) no

loop_
_geom_hbond_atom_site_label_D
_geom_hbond_atom_site_label_H
_geom_hbond_atom_site_label_A
_geom_hbond_site_symmetry_A
_geom_hbond_distance_DH
_geom_hbond_distance_HA
_geom_hbond_distance_DA
_geom_hbond_angle_DHA
_geom_hbond_publ_flag
N4 H41 O641 1_555 0.84(2) 2.02(2) 2.6840(10) 135(2) yes

loop_
_cod_related_entry_id
_cod_related_entry_database
_cod_related_entry_code
1 ChemSpider 21136236
